data_1530814
loop_
_publ_author_name
'Springborg, J.'
'Zehnder, M.'

_publ_section_title
;
 Synthesis and crystal structure of a peroxo-bridged binuclear
 Rhodium(III) complex and its superoxo-bridged analogue
;
_journal_name_full 'Helvetica Chimica Acta'
_journal_page_first 2218
_journal_page_last 2225
_journal_volume 67
_journal_year 1984
_chemical_formula_sum 'Cl3 H24 N7 O16 Rh2'
_chemical_name_systematic '(N H3)4 Rh (O H) (O2) Rh (N H3)3 (H2 O) (Cl O4)3'
_space_group_IT_number 14
_symmetry_space_group_name_Hall '-P 2yn'
_symmetry_space_group_name_H-M 'P 1 21/n 1'
_cell_angle_alpha 90
_cell_angle_beta 107.17
_cell_angle_gamma 90
_cell_formula_units_Z 4
_cell_length_a 12.269
_cell_length_b 10.769
_cell_length_c 15.964
_cell_volume 2015.239
_citation_journal_id_ASTM HCACAV
_cod_data_source_file Springborg_HCACAV_1984_1089.cif
_cod_data_source_block H24Cl3N7O16Rh2
_cod_original_sg_symbol_Hall '-P 2ybc (x-z,y,z)'
_cod_original_formula_sum 'H24 Cl3 N7 O16 Rh2'
_cod_database_code 1530814

loop_
_symmetry_equiv_pos_as_xyz
x,y,z
-x+1/2,y+1/2,-z+1/2
-x,-y,-z
x-1/2,-y-1/2,z-1/2

loop_
_atom_site_label
_atom_site_type_symbol
_atom_site_fract_x
_atom_site_fract_y
_atom_site_fract_z
_atom_site_occupancy
_atom_site_U_iso_or_equiv
_atom_site_attached_hydrogens
O6 O-2 0.3165 0.041 -0.0011 1 0.0 0
N4 N-3 -0.2507 0.0062 -0.3337 1 0.0 3
N7 N-3 0.0321 -0.4241 -0.3774 1 0.0 3
Cl1 Cl+7 0.2133 -0.0025 -0.0552 1 0.0 0
O15 O-2 0.0423 -0.1857 -0.6869 1 0.0 0
O4 O-2 -0.1181 -0.1989 -0.4296 1 0.0 2
O11 O-2 -0.4714 -0.1498 -0.3882 1 0.0 0
O2 O-1 -0.2052 -0.2499 -0.2874 1 0.0 0
O8 O-2 0.1985 -0.1368 -0.053 1 0.0 0
Cl3 Cl+7 0.0174 0.1774 -0.3739 1 0.0 0
O12 O-2 -0.5601 0.0392 -0.4257 1 0.0 0
Cl2 Cl+7 -0.5766 -0.0879 -0.4017 1 0.0 0
O7 O-2 0.2014 0.019 -0.146 1 0.0 0
O16 O-2 0.0431 -0.0894 -0.5608 1 0.0 0
N8 N-3 0.1377 -0.3026 -0.2067 1 0.0 3
N6 N-3 0.138 -0.1717 -0.3674 1 0.0 3
O1 O-2 -0.0158 -0.0954 -0.2606 1 0.0 1
O10 O-2 -0.6092 -0.0872 -0.3217 1 0.0 0
N3 N-3 -0.3116 -0.0902 -0.1897 1 0.0 3
O9 O-2 -0.665 -0.1442 -0.4703 1 0.0 0
Rh2 Rh+3 0.0123 -0.2555 -0.3192 1 0.0 0
N2 N-3 -0.111 0.0757 -0.1547 1 0.0 3
O5 O-2 0.1202 0.0385 -0.032 1 0.0 0
O3 O-1 -0.1046 -0.3332 -0.2736 1 0.0 0
O14 O-2 0.1148 0.1159 -0.3397 1 0.0 0
N1 N-3 -0.073 -0.1986 -0.1141 1 0.0 3
Rh1 Rh+3 -0.1598 -0.0931 -0.2214 1 0.0 0
O13 O-2 0.0325 0.288 -0.4118 1 0.0 0
